data_7010114
loop_
_publ_author_name
'Charmant, Jonathan P. H.'
'Crawford, Paul'
'King, Philip J.'
'Quesada-Pato, Roberto'
'Sappa, Enrico'

_publ_section_title
;
 Acid promoted formation of tri- and penta-ruthenium allenylidene
 complexes
;
_journal_issue 23
_journal_name_full 'Journal of the Chemical Society, Dalton Transactions'
_journal_page_first 4390
_journal_paper_doi 10.1039/b006146h
_journal_year 2000
_chemical_formula_sum 'C25 H10 O10 Ru3'
_chemical_formula_weight 773.54
_chemical_name_systematic
;
 ?
;
_space_group_IT_number 2
_symmetry_cell_setting triclinic
_symmetry_space_group_name_Hall '-P 1'
_symmetry_space_group_name_H-M 'P -1'
_atom_sites_solution_hydrogens geom
_atom_sites_solution_primary direct
_atom_sites_solution_secondary difmap
_audit_creation_method SHELXL-97
_cell_angle_alpha 73.383(11)
_cell_angle_beta 85.05(2)
_cell_angle_gamma 72.56(2)
_cell_formula_units_Z 2
_cell_length_a 10.2048(18)
_cell_length_b 11.1782(15)
_cell_length_c 12.417(2)
_cell_measurement_reflns_used 146
_cell_measurement_temperature 173(2)
_cell_volume 1294.9(4)
_computing_cell_refinement 'Bruker SMART'
_computing_data_collection 'Bruker SMART'
_computing_data_reduction 'Bruker SAINT'
_computing_molecular_graphics 'Bruker SHELXTL'
_computing_publication_material 'Bruker SHELXTL'
_computing_structure_refinement 'SHELXL-97 (Sheldrick, 1997)'
_computing_structure_solution 'SHELXS-97 (Sheldrick, 1990)'
_diffrn_ambient_temperature 173(2)
_diffrn_measured_fraction_theta_full 0.987
_diffrn_measured_fraction_theta_max 0.987
_diffrn_measurement_device_type 'CCD area detector'
_diffrn_measurement_method '\w scans'
_diffrn_radiation_monochromator graphite
_diffrn_radiation_source 'fine-focus sealed tube'
_diffrn_radiation_type MoK\a
_diffrn_radiation_wavelength 0.71073
_diffrn_reflns_av_R_equivalents 0.0177
_diffrn_reflns_av_sigmaI/netI 0.0293
_diffrn_reflns_limit_h_max 13
_diffrn_reflns_limit_h_min -13
_diffrn_reflns_limit_k_max 14
_diffrn_reflns_limit_k_min -14
_diffrn_reflns_limit_l_max 16
_diffrn_reflns_limit_l_min -16
_diffrn_reflns_number 13596
_diffrn_reflns_theta_full 27.48
_diffrn_reflns_theta_max 27.48
_diffrn_reflns_theta_min 1.71
_diffrn_standards_decay_% 0
_exptl_absorpt_coefficient_mu 1.782
_exptl_absorpt_correction_T_max 0.819
_exptl_absorpt_correction_T_min 0.668
_exptl_absorpt_correction_type multi-scan
_exptl_absorpt_process_details
; 
 G. M. Sheldrick. 
 SADABS: A program for absorption correction with the Siemens SMART system; 
 University of G\"ottingen: Germany, 1996.
;
_exptl_crystal_colour purple
_exptl_crystal_density_diffrn 1.984
_exptl_crystal_density_method 'not measured'
_exptl_crystal_description block
_exptl_crystal_F_000 744
_exptl_crystal_size_max 0.15
_exptl_crystal_size_mid 0.15
_exptl_crystal_size_min 0.15
_refine_diff_density_max 0.461
_refine_diff_density_min -0.395
_refine_diff_density_rms 0.064
_refine_ls_extinction_method none
_refine_ls_goodness_of_fit_ref 0.919
_refine_ls_hydrogen_treatment constr
_refine_ls_matrix_type full
_refine_ls_number_parameters 343
_refine_ls_number_reflns 5860
_refine_ls_number_restraints 0
_refine_ls_restrained_S_all 0.919
_refine_ls_R_factor_all 0.0207
_refine_ls_R_factor_gt 0.0168
_refine_ls_shift/su_max 0.003
_refine_ls_shift/su_mean 0.000
_refine_ls_structure_factor_coef Fsqd
_refine_ls_weighting_details 'calc w=1/[\s^2^(Fo^2^)+(0.0153P)^2^+0.0000P] where P=(Fo^2^+2Fc^2^)/3'
_refine_ls_weighting_scheme calc
_refine_ls_wR_factor_gt 0.0363
_refine_ls_wR_factor_ref 0.0368
_reflns_number_gt 5128
_reflns_number_total 5860
_reflns_threshold_expression >2sigma(I)
_cod_data_source_file b006146h.txt
_cod_data_source_block 11a
_cod_depositor_comments
;
The following automatic conversions were performed:
'_symmetry_cell_setting' value 'Triclinic' changed to 'triclinic'
according to '/home/saulius/struct/CIF-dictionaries/cif_core.dic'
dictionary named 'cif_core.dic' version 2.4.1 from 2010-06-29.

Automatic conversion script
Id: cif_fix_enum 1527 2010-12-29 10:47:43Z saulius 
;
_cod_original_sg_symbol_H-M P-1
_cod_database_code 7010114

loop_
_symmetry_equiv_pos_as_xyz
'x, y, z'
'-x, -y, -z'

loop_
_atom_site_label
_atom_site_type_symbol
_atom_site_fract_x
_atom_site_fract_y
_atom_site_fract_z
_atom_site_U_iso_or_equiv
_atom_site_adp_type
_atom_site_occupancy
_atom_site_symmetry_multiplicity
_atom_site_calc_flag
_atom_site_refinement_flags
_atom_site_disorder_assembly
_atom_site_disorder_group
Ru1 Ru 0.640263(16) 0.691648(15) 0.840662(13) 0.02014(4) Uani 1 1 d . . .
Ru3 Ru 0.846816(15) 0.538285(15) 0.737248(13) 0.01914(4) Uani 1 1 d . . .
Ru2 Ru 0.616523(17) 0.703458(15) 0.614748(14) 0.02173(4) Uani 1 1 d . . .
C1 C 0.62782(18) 0.55792(18) 0.76375(16) 0.0197(4) Uani 1 1 d . . .
C2 C 0.68769(19) 0.42954(18) 0.78029(15) 0.0194(4) Uani 1 1 d . . .
C3 C 0.67927(19) 0.30916(18) 0.79055(16) 0.0203(4) Uani 1 1 d . . .
C4 C 0.8041(2) 0.19960(18) 0.78470(17) 0.0225(4) Uani 1 1 d . . .
C5 C 0.9102(2) 0.15422(19) 0.86176(18) 0.0271(5) Uani 1 1 d . . .
H5A H 0.9032 0.1912 0.9228 0.032 Uiso 1 1 calc R . .
C6 C 1.0270(2) 0.0548(2) 0.8506(2) 0.0369(6) Uani 1 1 d . . .
H6A H 1.0986 0.0237 0.9045 0.044 Uiso 1 1 calc R . .
C7 C 1.0389(2) 0.0015(2) 0.7616(2) 0.0428(6) Uani 1 1 d . . .
H7A H 1.1191 -0.0655 0.7534 0.051 Uiso 1 1 calc R . .
C8 C 0.9337(3) 0.0459(2) 0.6843(2) 0.0418(6) Uani 1 1 d . . .
H8A H 0.9417 0.0096 0.6228 0.050 Uiso 1 1 calc R . .
C9 C 0.8166(2) 0.1432(2) 0.69606(19) 0.0323(5) Uani 1 1 d . . .
H9A H 0.7439 0.1718 0.6433 0.039 Uiso 1 1 calc R . .
C10 C 0.5425(2) 0.28474(19) 0.79770(16) 0.0221(4) Uani 1 1 d . . .
C11 C 0.5307(2) 0.1589(2) 0.84534(19) 0.0320(5) Uani 1 1 d . . .
H11A H 0.6098 0.0890 0.8742 0.038 Uiso 1 1 calc R . .
C12 C 0.4031(3) 0.1359(2) 0.8506(2) 0.0412(6) Uani 1 1 d . . .
H12A H 0.3958 0.0503 0.8838 0.049 Uiso 1 1 calc R . .
C13 C 0.2879(2) 0.2351(2) 0.8084(2) 0.0391(6) Uani 1 1 d . . .
H13A H 0.2017 0.2181 0.8112 0.047 Uiso 1 1 calc R . .
C14 C 0.2981(2) 0.3599(2) 0.76195(19) 0.0364(5) Uani 1 1 d . . .
H14A H 0.2185 0.4291 0.7330 0.044 Uiso 1 1 calc R . .
C15 C 0.4243(2) 0.3843(2) 0.75746(17) 0.0275(5) Uani 1 1 d . . .
H15A H 0.4298 0.4708 0.7263 0.033 Uiso 1 1 calc R . .
C25 C 0.9445(2) 0.4302(2) 0.64272(18) 0.0271(5) Uani 1 1 d . . .
C24 C 0.9549(2) 0.4435(2) 0.86953(19) 0.0276(5) Uani 1 1 d . . .
C18 C 0.4545(2) 0.7646(2) 0.88930(18) 0.0274(5) Uani 1 1 d . . .
C16 C 0.6863(2) 0.5537(2) 0.97691(19) 0.0298(5) Uani 1 1 d . . .
C17 C 0.7397(2) 0.79772(19) 0.88444(17) 0.0245(4) Uani 1 1 d . . .
C22 C 0.4192(2) 0.7705(2) 0.58563(19) 0.0332(5) Uani 1 1 d . . .
C21 C 0.6518(2) 0.5656(2) 0.54194(18) 0.0350(5) Uani 1 1 d . . .
C19 C 0.6051(2) 0.8569(2) 0.68517(18) 0.0299(5) Uani 1 1 d . . .
C20 C 0.6888(2) 0.8171(2) 0.48697(19) 0.0343(5) Uani 1 1 d . . .
C23 C 0.9440(2) 0.6673(2) 0.6875(2) 0.0360(5) Uani 1 1 d . . .
O25 O 1.00476(17) 0.36513(15) 0.58898(14) 0.0420(4) Uani 1 1 d . . .
O24 O 1.01955(17) 0.38906(16) 0.94843(14) 0.0436(4) Uani 1 1 d . . .
O23 O 1.00278(19) 0.74207(17) 0.65585(18) 0.0614(6) Uani 1 1 d . . .
O16 O 0.71200(19) 0.46907(15) 1.05554(13) 0.0450(4) Uani 1 1 d . . .
O17 O 0.79959(16) 0.85572(14) 0.90926(13) 0.0363(4) Uani 1 1 d . . .
O18 O 0.34526(16) 0.80294(16) 0.91690(14) 0.0426(4) Uani 1 1 d . . .
O22 O 0.30469(18) 0.80515(19) 0.57259(16) 0.0562(5) Uani 1 1 d . . .
O21 O 0.6690(2) 0.48256(16) 0.50223(14) 0.0504(5) Uani 1 1 d . . .
O20 O 0.73131(19) 0.88283(17) 0.41499(15) 0.0538(5) Uani 1 1 d . . .
O19 O 0.59008(19) 0.96673(14) 0.66371(13) 0.0436(4) Uani 1 1 d . . .

loop_
_atom_site_aniso_label
_atom_site_aniso_U_11
_atom_site_aniso_U_22
_atom_site_aniso_U_33
_atom_site_aniso_U_23
_atom_site_aniso_U_13
_atom_site_aniso_U_12
Ru1 0.02076(8) 0.01849(8) 0.02269(9) -0.00921(7) 0.00109(6) -0.00477(6)
Ru3 0.01698(8) 0.01729(8) 0.02410(9) -0.00752(6) 0.00080(6) -0.00479(6)
Ru2 0.02428(8) 0.01855(8) 0.02052(9) -0.00430(7) -0.00205(6) -0.00391(7)
C1 0.0146(9) 0.0226(10) 0.0225(10) -0.0077(8) 0.0004(8) -0.0052(8)
C2 0.0187(9) 0.0227(10) 0.0177(10) -0.0059(8) -0.0014(8) -0.0065(8)
C3 0.0232(10) 0.0180(9) 0.0192(10) -0.0042(8) -0.0009(8) -0.0059(8)
C4 0.0244(10) 0.0163(9) 0.0261(11) -0.0034(8) 0.0047(8) -0.0086(8)
C5 0.0256(11) 0.0199(10) 0.0333(12) -0.0020(9) 0.0000(9) -0.0079(9)
C6 0.0257(12) 0.0240(11) 0.0524(16) 0.0024(11) 0.0010(11) -0.0071(10)
C7 0.0307(13) 0.0237(12) 0.0654(18) -0.0073(12) 0.0179(12) -0.0050(10)
C8 0.0519(16) 0.0298(13) 0.0450(15) -0.0183(11) 0.0184(13) -0.0110(12)
C9 0.0372(12) 0.0263(11) 0.0338(13) -0.0114(10) 0.0027(10) -0.0074(10)
C10 0.0257(10) 0.0239(10) 0.0213(10) -0.0106(8) 0.0046(8) -0.0111(9)
C11 0.0340(12) 0.0222(11) 0.0415(14) -0.0118(10) 0.0071(10) -0.0096(10)
C12 0.0456(15) 0.0327(13) 0.0568(16) -0.0209(12) 0.0192(13) -0.0254(12)
C13 0.0344(13) 0.0525(15) 0.0471(15) -0.0266(12) 0.0141(11) -0.0285(12)
C14 0.0259(12) 0.0444(14) 0.0396(14) -0.0114(11) 0.0002(10) -0.0115(11)
C15 0.0262(11) 0.0275(11) 0.0298(12) -0.0057(9) 0.0002(9) -0.0112(9)
C25 0.0277(11) 0.0251(11) 0.0283(12) -0.0049(9) 0.0024(9) -0.0102(9)
C24 0.0219(10) 0.0264(11) 0.0378(13) -0.0153(10) -0.0009(9) -0.0051(9)
C18 0.0303(12) 0.0246(11) 0.0288(12) -0.0103(9) 0.0014(9) -0.0073(9)
C16 0.0352(12) 0.0278(12) 0.0299(13) -0.0135(10) 0.0036(10) -0.0099(10)
C17 0.0266(11) 0.0185(10) 0.0251(11) -0.0041(9) -0.0010(9) -0.0031(9)
C22 0.0360(13) 0.0309(12) 0.0317(13) -0.0087(10) -0.0070(10) -0.0057(11)
C21 0.0489(14) 0.0303(12) 0.0218(12) -0.0036(10) -0.0058(10) -0.0074(11)
C19 0.0324(12) 0.0264(12) 0.0295(12) -0.0081(10) -0.0013(9) -0.0057(10)
C20 0.0381(13) 0.0294(12) 0.0325(13) -0.0089(10) 0.0040(10) -0.0060(11)
C23 0.0275(12) 0.0302(12) 0.0536(16) -0.0190(11) 0.0080(11) -0.0081(10)
O25 0.0481(10) 0.0350(9) 0.0431(10) -0.0195(8) 0.0179(8) -0.0088(8)
O24 0.0419(10) 0.0431(10) 0.0415(10) -0.0130(8) -0.0190(8) 0.0005(8)
O23 0.0512(12) 0.0406(10) 0.1035(17) -0.0244(11) 0.0214(11) -0.0306(10)
O16 0.0671(12) 0.0319(9) 0.0293(10) -0.0008(8) -0.0005(8) -0.0116(9)
O17 0.0409(9) 0.0289(8) 0.0431(10) -0.0078(7) -0.0089(8) -0.0154(8)
O18 0.0298(9) 0.0426(10) 0.0542(11) -0.0200(9) 0.0114(8) -0.0052(8)
O22 0.0316(10) 0.0721(13) 0.0624(13) -0.0203(11) -0.0149(9) -0.0054(10)
O21 0.0820(14) 0.0336(9) 0.0355(10) -0.0181(8) -0.0128(9) -0.0048(9)
O20 0.0670(13) 0.0445(11) 0.0445(11) -0.0028(9) 0.0200(10) -0.0225(10)
O19 0.0711(12) 0.0186(8) 0.0389(10) -0.0049(7) -0.0087(9) -0.0100(8)

loop_
_atom_type_symbol
_atom_type_description
_atom_type_scat_dispersion_real
_atom_type_scat_dispersion_imag
_atom_type_scat_source
C C 0.0033 0.0016 'International Tables Vol C Tables 4.2.6.8 and 6.1.1.4'
H H 0.0000 0.0000 'International Tables Vol C Tables 4.2.6.8 and 6.1.1.4'
O O 0.0106 0.0060 'International Tables Vol C Tables 4.2.6.8 and 6.1.1.4'
Ru Ru -1.2594 0.8363 'International Tables Vol C Tables 4.2.6.8 and 6.1.1.4'

loop_
_geom_angle_atom_site_label_1
_geom_angle_atom_site_label_2
_geom_angle_atom_site_label_3
_geom_angle
_geom_angle_site_symmetry_1
_geom_angle_site_symmetry_3
_geom_angle_publ_flag
C16 Ru1 C18 93.99(9) . . ?
C16 Ru1 C17 93.48(9) . . ?
C18 Ru1 C17 101.36(8) . . ?
C16 Ru1 C1 88.26(8) . . ?
C18 Ru1 C1 105.71(8) . . ?
C17 Ru1 C1 152.68(8) . . ?
C16 Ru1 C19 174.37(8) . . ?
C18 Ru1 C19 89.35(9) . . ?
C17 Ru1 C19 81.41(8) . . ?
C1 Ru1 C19 95.21(8) . . ?
C16 Ru1 Ru3 87.43(7) . . ?
C18 Ru1 Ru3 157.08(6) . . ?
C17 Ru1 Ru3 101.38(6) . . ?
C1 Ru1 Ru3 51.42(5) . . ?
C19 Ru1 Ru3 91.26(6) . . ?
C16 Ru1 Ru2 134.84(6) . . ?
C18 Ru1 Ru2 105.41(7) . . ?
C17 Ru1 Ru2 120.95(6) . . ?
C1 Ru1 Ru2 47.57(5) . . ?
C19 Ru1 Ru2 47.95(6) . . ?
Ru3 Ru1 Ru2 59.619(19) . . ?
C24 Ru3 C23 95.33(10) . . ?
C24 Ru3 C25 96.95(9) . . ?
C23 Ru3 C25 95.89(9) . . ?
C24 Ru3 C1 113.38(8) . . ?
C23 Ru3 C1 131.15(8) . . ?
C25 Ru3 C1 117.39(8) . . ?
C24 Ru3 C2 95.66(8) . . ?
C23 Ru3 C2 165.87(8) . . ?
C25 Ru3 C2 91.57(8) . . ?
C1 Ru3 C2 35.21(7) . . ?
C24 Ru3 Ru2 156.22(6) . . ?
C23 Ru3 Ru2 91.66(7) . . ?
C25 Ru3 Ru2 104.92(7) . . ?
C1 Ru3 Ru2 47.66(5) . . ?
C2 Ru3 Ru2 74.80(5) . . ?
C24 Ru3 Ru1 96.04(6) . . ?
C23 Ru3 Ru1 93.94(7) . . ?
C25 Ru3 Ru1 162.89(6) . . ?
C1 Ru3 Ru1 46.54(5) . . ?
C2 Ru3 Ru1 76.08(5) . . ?
Ru2 Ru3 Ru1 60.750(17) . . ?
C21 Ru2 C22 96.56(10) . . ?
C21 Ru2 C20 92.97(9) . . ?
C22 Ru2 C20 101.69(10) . . ?
C21 Ru2 C1 85.68(8) . . ?
C22 Ru2 C1 102.48(9) . . ?
C20 Ru2 C1 155.80(8) . . ?
C21 Ru2 C19 171.94(9) . . ?
C22 Ru2 C19 89.93(9) . . ?
C20 Ru2 C19 80.98(9) . . ?
C1 Ru2 C19 97.63(8) . . ?
C21 Ru2 Ru3 82.45(7) . . ?
C22 Ru2 Ru3 153.73(7) . . ?
C20 Ru2 Ru3 104.58(7) . . ?
C1 Ru2 Ru3 51.25(5) . . ?
C19 Ru2 Ru3 93.85(6) . . ?
C21 Ru2 Ru1 130.44(7) . . ?
C22 Ru2 Ru1 104.26(7) . . ?
C20 Ru2 Ru1 124.88(7) . . ?
C1 Ru2 Ru1 46.31(5) . . ?
C19 Ru2 Ru1 51.63(6) . . ?
Ru3 Ru2 Ru1 59.631(18) . . ?
C2 C1 Ru1 134.36(15) . . ?
C2 C1 Ru2 127.25(14) . . ?
Ru1 C1 Ru2 86.12(7) . . ?
C2 C1 Ru3 75.06(11) . . ?
Ru1 C1 Ru3 82.04(6) . . ?
Ru2 C1 Ru3 81.09(7) . . ?
C1 C2 C3 150.49(19) . . ?
C1 C2 Ru3 69.73(11) . . ?
C3 C2 Ru3 138.35(15) . . ?
C2 C3 C10 120.23(18) . . ?
C2 C3 C4 121.43(17) . . ?
C10 C3 C4 118.11(16) . . ?
C5 C4 C9 118.56(19) . . ?
C5 C4 C3 122.60(18) . . ?
C9 C4 C3 118.81(19) . . ?
C4 C5 C6 120.6(2) . . ?
C7 C6 C5 120.2(2) . . ?
C8 C7 C6 119.6(2) . . ?
C7 C8 C9 120.4(2) . . ?
C8 C9 C4 120.6(2) . . ?
C15 C10 C11 118.12(18) . . ?
C15 C10 C3 121.69(17) . . ?
C11 C10 C3 120.18(19) . . ?
C12 C11 C10 120.1(2) . . ?
C13 C12 C11 120.9(2) . . ?
C12 C13 C14 119.5(2) . . ?
C13 C14 C15 120.1(2) . . ?
C14 C15 C10 121.2(2) . . ?
O25 C25 Ru3 178.2(2) . . ?
O24 C24 Ru3 178.81(18) . . ?
O18 C18 Ru1 177.28(18) . . ?
O16 C16 Ru1 177.29(19) . . ?
O17 C17 Ru1 178.14(18) . . ?
O22 C22 Ru2 177.1(2) . . ?
O21 C21 Ru2 177.2(2) . . ?
O19 C19 Ru2 143.43(18) . . ?
O19 C19 Ru1 136.14(18) . . ?
Ru2 C19 Ru1 80.42(7) . . ?
O20 C20 Ru2 178.8(2) . . ?
O23 C23 Ru3 178.2(2) . . ?

loop_
_geom_bond_atom_site_label_1
_geom_bond_atom_site_label_2
_geom_bond_distance
_geom_bond_site_symmetry_2
_geom_bond_publ_flag
Ru1 C16 1.916(2) . ?
Ru1 C18 1.945(2) . ?
Ru1 C17 1.979(2) . ?
Ru1 C1 2.0282(18) . ?
Ru1 C19 2.225(2) . ?
Ru1 Ru3 2.7672(7) . ?
Ru1 Ru2 2.7984(5) . ?
Ru3 C24 1.911(2) . ?
Ru3 C23 1.920(2) . ?
Ru3 C25 1.928(2) . ?
Ru3 C1 2.1843(18) . ?
Ru3 C2 2.2498(18) . ?
Ru3 Ru2 2.7669(8) . ?
Ru2 C21 1.931(2) . ?
Ru2 C22 1.953(2) . ?
Ru2 C20 1.970(2) . ?
Ru2 C1 2.0702(19) . ?
Ru2 C19 2.107(2) . ?
C1 C2 1.343(3) . ?
C2 C3 1.343(2) . ?
C3 C10 1.491(3) . ?
C3 C4 1.492(3) . ?
C4 C5 1.384(3) . ?
C4 C9 1.396(3) . ?
C5 C6 1.393(3) . ?
C6 C7 1.380(3) . ?
C7 C8 1.380(4) . ?
C8 C9 1.383(3) . ?
C10 C15 1.388(3) . ?
C10 C11 1.399(3) . ?
C11 C12 1.394(3) . ?
C12 C13 1.370(3) . ?
C13 C14 1.380(3) . ?
C14 C15 1.388(3) . ?
C25 O25 1.136(2) . ?
C24 O24 1.138(2) . ?
C18 O18 1.129(2) . ?
C16 O16 1.133(2) . ?
C17 O17 1.128(2) . ?
C22 O22 1.126(3) . ?
C21 O21 1.133(3) . ?
C19 O19 1.144(2) . ?
C20 O20 1.129(2) . ?
C23 O23 1.133(2) . ?
